data_4072012
loop_
_publ_author_name
'Grushin, Vladimir V.'
'Marshall, William J.'

_publ_section_title
;
 Fluorination of Nonactivated Haloarenes via Arynes under Mild Conditions,
 Resulting from Further Studies toward Ar&#x2212;F Reductive Elimination
 from Palladium(II)
;
_journal_issue 19
_journal_name_full Organometallics
_journal_page_first 4825
_journal_paper_doi 10.1021/om800520e
_journal_volume 27
_journal_year 2008
_chemical_formula_sum 'C16 H27 I Pd S2'
_chemical_formula_weight 516.80
_chemical_name_systematic
;
 ?
;
_space_group_IT_number 33
_symmetry_cell_setting orthorhombic
_symmetry_space_group_name_Hall 'P 2c -2n'
_symmetry_space_group_name_H-M 'P n a 21'
_atom_sites_solution_hydrogens geom
_atom_sites_solution_primary direct
_atom_sites_solution_secondary difmap
_audit_creation_method SHELXL-97
_cell_angle_alpha 90.00
_cell_angle_beta 90.00
_cell_angle_gamma 90.00
_cell_formula_units_Z 4
_cell_length_a 17.195(8)
_cell_length_b 11.490(6)
_cell_length_c 9.750(5)
_cell_measurement_temperature 293(2)
_cell_volume 1926.3(17)
_computing_cell_refinement 'Bruker XSCANS'
_computing_data_collection 'Bruker XSCANS'
_computing_data_reduction 'Bruker SHELXTL'
_computing_molecular_graphics 'Bruker SHELXTL'
_computing_publication_material 'Bruker SHELXTL'
_computing_structure_refinement 'SHELXL-97 (Sheldrick, 1997)'
_computing_structure_solution 'SHELXS-97 (Sheldrick, 1990)'
_diffrn_ambient_temperature 293(2)
_diffrn_measured_fraction_theta_full 0.999
_diffrn_measured_fraction_theta_max 0.999
_diffrn_measurement_device_type 'Bruker P4'
_diffrn_measurement_method '\w scans'
_diffrn_radiation_monochromator graphite
_diffrn_radiation_source 'fine-focus sealed tube'
_diffrn_radiation_type MoK\a
_diffrn_radiation_wavelength 0.71073
_diffrn_reflns_av_R_equivalents 0.0714
_diffrn_reflns_av_sigmaI/netI 0.0451
_diffrn_reflns_limit_h_max 22
_diffrn_reflns_limit_h_min -22
_diffrn_reflns_limit_k_max 15
_diffrn_reflns_limit_k_min -15
_diffrn_reflns_limit_l_max 13
_diffrn_reflns_limit_l_min -13
_diffrn_reflns_number 36585
_diffrn_reflns_theta_full 28.40
_diffrn_reflns_theta_max 28.40
_diffrn_reflns_theta_min 2.13
_exptl_absorpt_coefficient_mu 2.773
_exptl_absorpt_correction_type none
_exptl_crystal_colour colourless
_exptl_crystal_density_diffrn 1.782
_exptl_crystal_density_method 'not measured'
_exptl_crystal_description ireg.plate
_exptl_crystal_F_000 1016
_exptl_crystal_size_max 0.300
_exptl_crystal_size_mid 0.240
_exptl_crystal_size_min 0.050
_refine_diff_density_max 0.792
_refine_diff_density_min -0.659
_refine_diff_density_rms 0.117
_refine_ls_abs_structure_details 'Flack H D (1983), Acta Cryst. A39, 876-881'
_refine_ls_abs_structure_Flack 0.00(3)
_refine_ls_extinction_method none
_refine_ls_goodness_of_fit_ref 1.050
_refine_ls_hydrogen_treatment riding
_refine_ls_matrix_type full
_refine_ls_number_parameters 187
_refine_ls_number_reflns 4809
_refine_ls_number_restraints 1
_refine_ls_restrained_S_all 1.050
_refine_ls_R_factor_all 0.0497
_refine_ls_R_factor_gt 0.0353
_refine_ls_shift/su_max 0.001
_refine_ls_shift/su_mean 0.000
_refine_ls_structure_factor_coef Fsqd
_refine_ls_weighting_details 'calc w=1/[\s^2^(Fo^2^)+(0.0227P)^2^+3.1612P] where P=(Fo^2^+2Fc^2^)/3'
_refine_ls_weighting_scheme calc
_refine_ls_wR_factor_gt 0.0673
_refine_ls_wR_factor_ref 0.0740
_reflns_number_gt 4003
_reflns_number_total 4809
_reflns_threshold_expression >2sigma(I)
_cod_data_source_file om800520e-file002.cif
_cod_data_source_block 07014
_cod_depositor_comments
;
The following automatic conversions were performed:

'_symmetry_cell_setting' value 'Orthorhombic' changed to
'orthorhombic' according to
/home/saulius/struct/CIF-dictionaries/cif_core.dic dictionary named
'cif_core.dic' version 2.4.1 from 2010-06-29.

Automatic conversion script
Id: cif_fix_values 1715 2011-07-08 13:25:40Z adriana 
;
_cod_original_cell_volume 1926.2(16)
_cod_original_sg_symbol_H-M Pna2(1)
_cod_database_code 4072012

loop_
_symmetry_equiv_pos_as_xyz
'x, y, z'
'-x, -y, z+1/2'
'x+1/2, -y+1/2, z'
'-x+1/2, y+1/2, z+1/2'

loop_
_atom_site_label
_atom_site_type_symbol
_atom_site_fract_x
_atom_site_fract_y
_atom_site_fract_z
_atom_site_U_iso_or_equiv
_atom_site_adp_type
_atom_site_occupancy
_atom_site_symmetry_multiplicity
_atom_site_calc_flag
_atom_site_refinement_flags
Pd1 Pd 0.03398(2) 0.70763(3) 0.64775(4) 0.02437(8) Uani 1 1 d .
I1 I 0.15528(2) 0.67595(4) 0.80416(5) 0.04611(11) Uani 1 1 d .
S1 S -0.05341(8) 0.59578(11) 0.79294(17) 0.0316(3) Uani 1 1 d .
C1 C -0.1383(4) 0.5945(7) 0.6849(7) 0.0523(18) Uani 1 1 d .
H1A H -0.1332 0.5305 0.6205 0.063 Uiso 1 1 calc R
H1B H -0.1832 0.5784 0.7419 0.063 Uiso 1 1 calc R
S2 S -0.06904(9) 0.73512(13) 0.49657(16) 0.0382(3) Uani 1 1 d .
C2 C -0.1534(4) 0.6981(8) 0.6087(9) 0.066(2) Uani 1 1 d .
H2A H -0.1634 0.7618 0.6715 0.079 Uiso 1 1 calc R
H2B H -0.1995 0.6871 0.5527 0.079 Uiso 1 1 calc R
C3 C 0.1050(3) 0.7820(5) 0.5110(5) 0.0290(11) Uani 1 1 d .
C4 C 0.1170(4) 0.7292(5) 0.3845(6) 0.0359(13) Uani 1 1 d .
H4A H 0.0931 0.6583 0.3658 0.043 Uiso 1 1 calc R
C5 C 0.1642(4) 0.7808(6) 0.2851(7) 0.0458(16) Uani 1 1 d .
H5A H 0.1711 0.7448 0.2005 0.055 Uiso 1 1 calc R
C6 C 0.2004(3) 0.8850(5) 0.3126(8) 0.0469(15) Uani 1 1 d .
H6A H 0.2321 0.9196 0.2470 0.056 Uiso 1 1 calc R
C7 C 0.1895(3) 0.9375(5) 0.4371(6) 0.0383(14) Uani 1 1 d .
H7A H 0.2140 1.0079 0.4553 0.046 Uiso 1 1 calc R
C8 C 0.1422(3) 0.8874(5) 0.5373(6) 0.0312(12) Uani 1 1 d .
H8A H 0.1356 0.9243 0.6214 0.037 Uiso 1 1 calc R
C9 C -0.0807(3) 0.6683(5) 0.9555(6) 0.0323(12) Uani 1 1 d .
C10 C -0.0209(4) 0.6274(6) 1.0579(7) 0.0507(17) Uani 1 1 d .
H10A H -0.0308 0.6630 1.1453 0.076 Uiso 1 1 calc R
H10B H 0.0301 0.6489 1.0268 0.076 Uiso 1 1 calc R
H10C H -0.0239 0.5443 1.0669 0.076 Uiso 1 1 calc R
C11 C -0.0796(5) 0.7987(5) 0.9419(7) 0.061(2) Uani 1 1 d .
H11A H -0.0923 0.8334 1.0287 0.091 Uiso 1 1 calc R
H11B H -0.1172 0.8223 0.8745 0.091 Uiso 1 1 calc R
H11C H -0.0288 0.8236 0.9139 0.091 Uiso 1 1 calc R
C12 C -0.1609(4) 0.6276(8) 1.0018(8) 0.066(2) Uani 1 1 d .
H12A H -0.1716 0.6578 1.0916 0.099 Uiso 1 1 calc R
H12B H -0.1621 0.5441 1.0043 0.099 Uiso 1 1 calc R
H12C H -0.1995 0.6553 0.9385 0.099 Uiso 1 1 calc R
C13 C -0.0925(3) 0.8893(5) 0.4589(6) 0.0350(13) Uani 1 1 d .
C14 C -0.0400(3) 0.9266(5) 0.3421(6) 0.0363(13) Uani 1 1 d .
H14A H -0.0527 1.0046 0.3152 0.054 Uiso 1 1 calc R
H14B H -0.0473 0.8751 0.2655 0.054 Uiso 1 1 calc R
H14C H 0.0132 0.9235 0.3715 0.054 Uiso 1 1 calc R
C15 C -0.0775(5) 0.9645(7) 0.5841(7) 0.063(2) Uani 1 1 d .
H15A H -0.0851 1.0449 0.5606 0.095 Uiso 1 1 calc R
H15B H -0.0251 0.9531 0.6149 0.095 Uiso 1 1 calc R
H15C H -0.1130 0.9431 0.6558 0.095 Uiso 1 1 calc R
C16 C -0.1772(4) 0.8960(8) 0.4108(9) 0.071(2) Uani 1 1 d .
H16A H -0.1880 0.9730 0.3775 0.107 Uiso 1 1 calc R
H16B H -0.2112 0.8786 0.4863 0.107 Uiso 1 1 calc R
H16C H -0.1856 0.8406 0.3386 0.107 Uiso 1 1 calc R

loop_
_atom_site_aniso_label
_atom_site_aniso_U_11
_atom_site_aniso_U_22
_atom_site_aniso_U_33
_atom_site_aniso_U_23
_atom_site_aniso_U_13
_atom_site_aniso_U_12
Pd1 0.02169(17) 0.02547(15) 0.02597(17) 0.00117(18) 0.00126(19) -0.00071(14)
I1 0.02655(17) 0.0665(3) 0.0453(2) 0.0197(2) -0.00618(19) -0.00029(17)
S1 0.0312(6) 0.0281(6) 0.0354(7) -0.0011(6) 0.0058(7) -0.0044(5)
C1 0.037(4) 0.074(5) 0.047(4) 0.007(3) 0.004(3) -0.016(3)
S2 0.0357(8) 0.0398(8) 0.0393(8) 0.0049(7) -0.0112(7) -0.0117(6)
C2 0.035(4) 0.093(6) 0.070(5) 0.014(5) -0.014(3) -0.025(4)
C3 0.020(2) 0.037(3) 0.029(3) 0.002(2) 0.003(2) 0.004(2)
C4 0.038(3) 0.038(3) 0.032(3) 0.001(2) 0.007(2) 0.010(3)
C5 0.046(4) 0.059(4) 0.032(3) 0.013(3) 0.011(3) 0.022(3)
C6 0.035(3) 0.052(4) 0.053(4) 0.022(4) 0.014(3) 0.009(3)
C7 0.025(3) 0.038(3) 0.052(4) 0.011(3) 0.001(3) 0.001(2)
C8 0.022(3) 0.030(3) 0.041(3) 0.003(2) -0.002(2) 0.003(2)
C9 0.035(3) 0.029(3) 0.033(3) 0.003(2) 0.006(2) 0.003(2)
C10 0.057(4) 0.058(4) 0.036(3) 0.008(3) -0.003(3) 0.008(3)
C11 0.114(7) 0.032(3) 0.036(4) -0.003(3) 0.006(4) 0.009(4)
C12 0.052(5) 0.086(6) 0.060(5) -0.005(5) 0.026(4) -0.006(4)
C13 0.034(3) 0.043(3) 0.028(3) 0.000(2) -0.004(2) 0.009(3)
C14 0.037(3) 0.041(3) 0.031(3) 0.004(2) -0.002(2) -0.002(2)
C15 0.086(6) 0.067(5) 0.037(4) -0.009(3) -0.001(4) 0.028(4)
C16 0.029(4) 0.102(7) 0.084(6) 0.032(5) -0.008(4) 0.002(4)

loop_
_atom_type_symbol
_atom_type_description
_atom_type_scat_dispersion_real
_atom_type_scat_dispersion_imag
_atom_type_scat_source
C C 0.0033 0.0016 'International Tables Vol C Tables 4.2.6.8 and 6.1.1.4'
H H 0.0000 0.0000 'International Tables Vol C Tables 4.2.6.8 and 6.1.1.4'
S S 0.1246 0.1234 'International Tables Vol C Tables 4.2.6.8 and 6.1.1.4'
Pd Pd -0.9988 1.0072 'International Tables Vol C Tables 4.2.6.8 and 6.1.1.4'
I I -0.4742 1.8119 'International Tables Vol C Tables 4.2.6.8 and 6.1.1.4'

loop_
_geom_angle_atom_site_label_1
_geom_angle_atom_site_label_2
_geom_angle_atom_site_label_3
_geom_angle
C3 Pd1 S2 89.11(15)
C3 Pd1 S1 172.44(16)
S2 Pd1 S1 88.28(6)
C3 Pd1 I1 87.78(15)
S2 Pd1 I1 176.44(5)
S1 Pd1 I1 94.59(5)
C1 S1 C9 107.4(3)
C1 S1 Pd1 99.5(2)
C9 S1 Pd1 114.67(18)
C2 C1 S1 116.5(5)
C13 S2 C2 99.5(3)
C13 S2 Pd1 114.89(19)
C2 S2 Pd1 100.9(2)
C1 C2 S2 110.7(5)
C4 C3 C8 118.3(5)
C4 C3 Pd1 119.7(4)
C8 C3 Pd1 122.0(4)
C3 C4 C5 121.1(6)
C6 C5 C4 119.8(6)
C7 C6 C5 119.6(6)
C6 C7 C8 121.3(6)
C3 C8 C7 119.8(5)
C11 C9 C10 111.1(6)
C11 C9 C12 110.1(6)
C10 C9 C12 109.0(6)
C11 C9 S1 111.7(4)
C10 C9 S1 104.7(4)
C12 C9 S1 110.2(5)
C14 C13 C15 110.1(5)
C14 C13 C16 108.8(5)
C15 C13 C16 112.2(6)
C14 C13 S2 106.8(4)
C15 C13 S2 110.4(4)
C16 C13 S2 108.4(5)

loop_
_geom_bond_atom_site_label_1
_geom_bond_atom_site_label_2
_geom_bond_distance
Pd1 C3 1.999(5)
Pd1 S2 2.3260(17)
Pd1 S1 2.4317(16)
Pd1 I1 2.6093(11)
S1 C1 1.800(7)
S1 C9 1.851(6)
C1 C2 1.427(10)
S2 C13 1.854(6)
S2 C2 1.867(8)
C3 C4 1.390(7)
C3 C8 1.394(7)
C4 C5 1.397(8)
C5 C6 1.376(9)
C6 C7 1.369(10)
C7 C8 1.394(8)
C9 C11 1.504(8)
C9 C10 1.509(8)
C9 C12 1.524(9)
C13 C14 1.514(8)
C13 C15 1.517(9)
C13 C16 1.533(8)

loop_
_geom_torsion_atom_site_label_1
_geom_torsion_atom_site_label_2
_geom_torsion_atom_site_label_3
_geom_torsion_atom_site_label_4
_geom_torsion
C3 Pd1 S1 C1 -65.0(12)
S2 Pd1 S1 C1 4.9(3)
I1 Pd1 S1 C1 -173.0(3)
C3 Pd1 S1 C9 -179(29)
S2 Pd1 S1 C9 -109.3(2)
I1 Pd1 S1 C9 72.8(2)
C9 S1 C1 C2 82.6(6)
Pd1 S1 C1 C2 -37.1(6)
C3 Pd1 S2 C13 -63.7(3)
S1 Pd1 S2 C13 123.4(2)
I1 Pd1 S2 C13 -92.8(7)
C3 Pd1 S2 C2 -169.7(3)
S1 Pd1 S2 C2 17.4(3)
I1 Pd1 S2 C2 161.2(7)
S1 C1 C2 S2 57.8(7)
C13 S2 C2 C1 -162.9(6)
Pd1 S2 C2 C1 -45.0(6)
S2 Pd1 C3 C4 -63.9(4)
S1 Pd1 C3 C4 5.9(15)
I1 Pd1 C3 C4 114.4(4)
S2 Pd1 C3 C8 114.9(4)
S1 Pd1 C3 C8 -175.3(8)
I1 Pd1 C3 C8 -66.9(4)
C8 C3 C4 C5 -0.9(8)
Pd1 C3 C4 C5 177.9(4)
C3 C4 C5 C6 0.8(9)
C4 C5 C6 C7 -0.3(9)
C5 C6 C7 C8 0.0(9)
C4 C3 C8 C7 0.6(8)
Pd1 C3 C8 C7 -178.2(4)
C6 C7 C8 C3 -0.2(8)
C1 S1 C9 C11 -80.7(6)
Pd1 S1 C9 C11 28.8(5)
C1 S1 C9 C10 159.0(4)
Pd1 S1 C9 C10 -91.5(4)
C1 S1 C9 C12 42.0(5)
Pd1 S1 C9 C12 151.5(4)
C2 S2 C13 C14 -167.2(4)
Pd1 S2 C13 C14 86.0(4)
C2 S2 C13 C15 73.2(5)
Pd1 S2 C13 C15 -33.7(5)
C2 S2 C13 C16 -50.1(5)
Pd1 S2 C13 C16 -156.9(4)
